data_2106318
loop_
_publ_author_name
'Gillespie, R.J.'
'Sawyer, J.F.'
'Kent, J.P.'

_publ_section_title
;
 The Molecular Adduct Cyclotetra(azathiene) Arsenic Pentafluoride
;
_journal_name_full 'Acta Crystallographica B (24,1968-38,1982)'
_journal_page_first 655
_journal_page_last 657
_journal_volume 36
_journal_year 1980
_chemical_formula_sum 'As F5 N4 S4'
_chemical_name_systematic 'S4 N4 As F5'
_space_group_IT_number 11
_symmetry_space_group_name_Hall '-P 2yb'
_symmetry_space_group_name_H-M 'P 1 21/m 1'
_cell_angle_alpha 90
_cell_angle_beta 109.1
_cell_angle_gamma 90
_cell_formula_units_Z 2
_cell_length_a 5.593
_cell_length_b 11.062
_cell_length_c 7.682
_cell_volume 449.119
_citation_journal_id_ASTM ACBCAR
_cod_data_source_file Gillespie_ACBCAR_1980_894.cif
_cod_data_source_block As1F5N4S4
_cod_original_cell_volume 449.1187
_cod_original_formula_sum 'As1 F5 N4 S4'
_cod_database_code 2106318

loop_
_symmetry_equiv_pos_as_xyz
x,y,z
-x,y+1/2,-z
-x,-y,-z
x,-y-1/2,z

loop_
_atom_site_label
_atom_site_type_symbol
_atom_site_fract_x
_atom_site_fract_y
_atom_site_fract_z
_atom_site_occupancy
_atom_site_U_iso_or_equiv
N2 N 0.0979 0.0771 -0.2988 1 0.0
F3 F-1 0.0421 0.25 0.3311 1 0.0
S1 S 0.3463 0.1245 -0.1466 1 0.0
F1 F-1 -0.062 0.3598 0.0398 1 0.0
N1 N 0.283 0.25 -0.0518 1 0.0
N3 N -0.2579 0.25 -0.3703 1 0.0
As1 As+5 0.1526 0.25 0.149 1 0.0
F2 F-1 0.3676 0.3613 0.2519 1 0.0
S2 S -0.1769 0.1175 -0.3966 1 0.0
